data_4029943
loop_
_publ_author_name
'Doran, Robert'
'Guiry, Patrick J.'

_publ_section_title
;
 Catalytic Asymmetric Synthesis of Sterically Hindered Tertiary \a-Aryl
 Ketones.
;
_journal_issue 19
_journal_name_full 'The Journal of organic chemistry'
_journal_page_first 9112
_journal_page_last 9124
_journal_paper_doi 10.1021/jo5014806
_journal_volume 79
_journal_year 2014
_chemical_absolute_configuration ad
_chemical_formula_moiety 'C14 H18 O3'
_chemical_formula_sum 'C14 H18 O3'
_chemical_formula_weight 234.28
_chemical_name_systematic
; 
 ? 
;
_space_group_IT_number 4
_symmetry_cell_setting monoclinic
_symmetry_space_group_name_Hall 'P 2yb'
_symmetry_space_group_name_H-M 'P 1 21 1'
_atom_sites_solution_hydrogens geom
_atom_sites_solution_primary direct
_atom_sites_solution_secondary difmap
_audit_creation_method SHELXL-97
_cell_angle_alpha 90.00
_cell_angle_beta 102.746(2)
_cell_angle_gamma 90.00
_cell_formula_units_Z 2
_cell_length_a 8.9801(1)
_cell_length_b 6.8503(1)
_cell_length_c 10.1338(2)
_cell_measurement_reflns_used 14741
_cell_measurement_temperature 100(2)
_cell_measurement_theta_max 75.9020
_cell_measurement_theta_min 4.4550
_cell_volume 608.033(17)
_computing_cell_refinement
; 
CrysAlisPro, Agilent Technologies, 
Version 1.171.36.24a (release 19-12-2012 CrysAlis171 .NET) 
(compiled Dec 19 2012,11:08:27) 
;
_computing_data_collection
; 
CrysAlisPro, Agilent Technologies, 
Version 1.171.36.24a (release 19-12-2012 CrysAlis171 .NET) 
(compiled Dec 19 2012,11:08:27) 
;
_computing_data_reduction
; 
CrysAlisPro, Agilent Technologies, 
Version 1.171.36.24a (release 19-12-2012 CrysAlis171 .NET) 
(compiled Dec 19 2012,11:08:27) 
;
_computing_structure_refinement 'SHELXL-97 (Sheldrick, 2008)'
_computing_structure_solution 'SHELXS-97 (Sheldrick, 2008)'
_diffrn_ambient_temperature 100(2)
_diffrn_detector_area_resol_mean 10.3196
_diffrn_measured_fraction_theta_full 0.999
_diffrn_measured_fraction_theta_max 1.000
_diffrn_measurement_device_type 'SuperNova, Dual, Cu at zero, Atlas'
_diffrn_measurement_method '\w scans'
_diffrn_radiation_monochromator mirror
_diffrn_radiation_source 'SuperNova (Cu) X-ray Source'
_diffrn_radiation_type CuK\a
_diffrn_radiation_wavelength 1.54184
_diffrn_reflns_av_R_equivalents 0.0237
_diffrn_reflns_av_sigmaI/netI 0.0095
_diffrn_reflns_limit_h_max 11
_diffrn_reflns_limit_h_min -11
_diffrn_reflns_limit_k_max 8
_diffrn_reflns_limit_k_min -8
_diffrn_reflns_limit_l_max 12
_diffrn_reflns_limit_l_min -12
_diffrn_reflns_number 25286
_diffrn_reflns_theta_full 76.78
_diffrn_reflns_theta_max 76.78
_diffrn_reflns_theta_min 4.47
_exptl_absorpt_coefficient_mu 0.718
_exptl_absorpt_correction_T_max 0.951
_exptl_absorpt_correction_T_min 0.897
_exptl_absorpt_correction_type analytical
_exptl_absorpt_process_details
; 
CrysAlisPro, Agilent Technologies, 
Version 1.171.36.24a (release 19-12-2012 CrysAlis171 .NET) 
(compiled Dec 19 2012,11:08:27) 
Analytical numeric absorption correction using a multifaceted crystal 
model based on expressions derived by R.C. Clark & J.S. Reid. 
(Clark, R. C. & Reid, J. S. (1995). Acta Cryst. A51, 887-897) 
;
_exptl_crystal_colour colourless
_exptl_crystal_density_diffrn 1.280
_exptl_crystal_density_method 'not measured'
_exptl_crystal_description prism
_exptl_crystal_F_000 252
_exptl_crystal_size_max 0.1919
_exptl_crystal_size_mid 0.1348
_exptl_crystal_size_min 0.0779
_refine_diff_density_max 0.418
_refine_diff_density_min -0.209
_refine_diff_density_rms 0.052
_refine_ls_abs_structure_details 'Flack H D (1983), Acta Cryst. A39, 876-881'
_refine_ls_abs_structure_Flack -0.1(2)
_refine_ls_extinction_method none
_refine_ls_goodness_of_fit_ref 1.068
_refine_ls_hydrogen_treatment constr
_refine_ls_matrix_type full
_refine_ls_number_parameters 156
_refine_ls_number_reflns 2555
_refine_ls_number_restraints 1
_refine_ls_restrained_S_all 1.067
_refine_ls_R_factor_all 0.0441
_refine_ls_R_factor_gt 0.0434
_refine_ls_shift/su_max 0.000
_refine_ls_shift/su_mean 0.000
_refine_ls_structure_factor_coef Fsqd
_refine_ls_weighting_details 'calc w=1/[\s^2^(Fo^2^)+(0.0878P)^2^+0.1286P] where P=(Fo^2^+2Fc^2^)/3'
_refine_ls_weighting_scheme calc
_refine_ls_wR_factor_gt 0.1223
_refine_ls_wR_factor_ref 0.1234
_reflns_number_gt 2502
_reflns_number_total 2555
_reflns_threshold_expression I>2\s(I)
_cod_data_source_file jo5014806_si_002.cif
_cod_data_source_block gui83
_cod_depositor_comments 'Adding full bibliography for 4029943--4029944.cif.'
_cod_original_cell_volume 608.033(16)
_cod_original_sg_symbol_H-M 'P 21'
_cod_database_code 4029943

loop_
_symmetry_equiv_pos_as_xyz
'x, y, z'
'-x, y+1/2, -z'

loop_
_atom_site_label
_atom_site_type_symbol
_atom_site_fract_x
_atom_site_fract_y
_atom_site_fract_z
_atom_site_U_iso_or_equiv
_atom_site_adp_type
_atom_site_occupancy
_atom_site_symmetry_multiplicity
_atom_site_calc_flag
_atom_site_refinement_flags
C1 C 0.75435(15) 0.2026(2) 0.12979(14) 0.0216(3) Uani 1 1 d .
O1 O 0.89527(11) 0.2003(2) 0.09797(10) 0.0276(3) Uani 1 1 d .
C7 C 0.90007(18) 0.2029(5) -0.04141(16) 0.0422(5) Uani 1 1 d .
H7A H 0.8465 0.0882 -0.0865 0.063 Uiso 1 1 calc R
H7B H 1.0066 0.2005 -0.0501 0.063 Uiso 1 1 calc R
H7C H 0.8504 0.3218 -0.0836 0.063 Uiso 1 1 calc R
C2 C 0.61575(16) 0.2045(3) 0.03418(13) 0.0212(3) Uani 1 1 d .
H2 H 0.6142 0.2071 -0.0598 0.025 Uiso 1 1 calc R
C3 C 0.47949(15) 0.2024(2) 0.07948(14) 0.0196(3) Uani 1 1 d .
O2 O 0.33866(11) 0.20183(19) -0.00667(10) 0.0226(2) Uani 1 1 d .
C8 C 0.33284(16) 0.2021(3) -0.14903(14) 0.0236(3) Uani 1 1 d .
H8A H 0.3880 0.3161 -0.1721 0.035 Uiso 1 1 calc R
H8B H 0.2262 0.2078 -0.1989 0.035 Uiso 1 1 calc R
H8C H 0.3804 0.0827 -0.1736 0.035 Uiso 1 1 calc R
C4 C 0.47927(15) 0.2010(2) 0.21800(14) 0.0199(3) Uani 1 1 d .
C9 C 0.33274(15) 0.1960(3) 0.26747(14) 0.0200(3) Uani 1 1 d .
H9 H 0.2475 0.2245 0.1880 0.024 Uiso 1 1 calc R
C10 C 0.30264(18) -0.0061(2) 0.32063(15) 0.0234(3) Uani 1 1 d .
O3 O 0.38478(13) -0.1456(2) 0.31863(12) 0.0309(3) Uani 1 1 d .
C11 C 0.15989(19) -0.0198(3) 0.37699(17) 0.0274(4) Uani 1 1 d .
H11A H 0.1552 -0.1499 0.4185 0.033 Uiso 1 1 calc R
H11B H 0.0685 -0.0050 0.3026 0.033 Uiso 1 1 calc R
C12 C 0.15993(19) 0.1394(3) 0.48342(17) 0.0312(4) Uani 1 1 d .
H12A H 0.0628 0.1341 0.5143 0.037 Uiso 1 1 calc R
H12B H 0.2446 0.1153 0.5626 0.037 Uiso 1 1 calc R
C13 C 0.17834(18) 0.3400(3) 0.42610(18) 0.0307(4) Uani 1 1 d .
H13A H 0.1794 0.4400 0.4969 0.037 Uiso 1 1 calc R
H13B H 0.0905 0.3674 0.3503 0.037 Uiso 1 1 calc R
C14 C 0.32655(18) 0.3523(3) 0.37585(18) 0.0290(4) Uani 1 1 d .
H14A H 0.4145 0.3344 0.4532 0.035 Uiso 1 1 calc R
H14B H 0.3350 0.4835 0.3372 0.035 Uiso 1 1 calc R
C5 C 0.62045(16) 0.2010(3) 0.30972(13) 0.0215(3) Uani 1 1 d .
H5 H 0.6228 0.2005 0.4039 0.026 Uiso 1 1 calc R
C6 C 0.75691(16) 0.2017(3) 0.26767(14) 0.0228(3) Uani 1 1 d .
H6 H 0.8514 0.2015 0.3322 0.027 Uiso 1 1 calc R

loop_
_atom_site_aniso_label
_atom_site_aniso_U_11
_atom_site_aniso_U_22
_atom_site_aniso_U_33
_atom_site_aniso_U_23
_atom_site_aniso_U_13
_atom_site_aniso_U_12
C1 0.0178(6) 0.0280(7) 0.0209(6) 0.0006(7) 0.0079(5) -0.0001(7)
O1 0.0172(5) 0.0481(7) 0.0190(5) 0.0034(5) 0.0074(4) 0.0011(6)
C7 0.0226(7) 0.0853(15) 0.0216(8) 0.0053(10) 0.0112(6) 0.0017(11)
C2 0.0217(7) 0.0261(7) 0.0164(6) 0.0011(6) 0.0058(5) -0.0004(7)
C3 0.0189(6) 0.0215(6) 0.0181(6) 0.0009(7) 0.0033(5) -0.0003(6)
O2 0.0180(5) 0.0343(5) 0.0154(5) -0.0006(5) 0.0034(4) -0.0003(5)
C8 0.0232(6) 0.0325(7) 0.0147(6) -0.0009(6) 0.0032(5) 0.0000(7)
C4 0.0175(6) 0.0235(6) 0.0194(6) -0.0005(7) 0.0059(5) -0.0005(7)
C9 0.0174(6) 0.0259(7) 0.0171(6) -0.0001(6) 0.0045(5) 0.0004(6)
C10 0.0227(7) 0.0276(8) 0.0201(7) -0.0015(6) 0.0052(6) -0.0013(6)
O3 0.0306(6) 0.0276(6) 0.0363(6) -0.0003(5) 0.0109(5) 0.0013(5)
C11 0.0231(8) 0.0328(8) 0.0280(8) 0.0049(7) 0.0091(6) -0.0018(6)
C12 0.0223(7) 0.0514(11) 0.0212(7) -0.0025(7) 0.0077(6) 0.0011(7)
C13 0.0213(8) 0.0388(9) 0.0335(9) -0.0156(8) 0.0091(7) -0.0013(7)
C14 0.0223(8) 0.0310(8) 0.0356(8) -0.0131(7) 0.0107(6) -0.0052(7)
C5 0.0207(7) 0.0282(7) 0.0163(6) 0.0016(6) 0.0054(5) 0.0005(7)
C6 0.0186(6) 0.0307(7) 0.0186(6) 0.0025(7) 0.0031(5) 0.0000(7)

loop_
_atom_type_symbol
_atom_type_description
_atom_type_scat_dispersion_real
_atom_type_scat_dispersion_imag
_atom_type_scat_source
C C 0.0181 0.0091 'International Tables Vol C Tables 4.2.6.8 and 6.1.1.4'
H H 0.0000 0.0000 'International Tables Vol C Tables 4.2.6.8 and 6.1.1.4'
O O 0.0492 0.0322 'International Tables Vol C Tables 4.2.6.8 and 6.1.1.4'

loop_
_geom_angle_atom_site_label_1
_geom_angle_atom_site_label_2
_geom_angle_atom_site_label_3
_geom_angle
O1 C1 C6 115.06(12)
O1 C1 C2 124.25(12)
C6 C1 C2 120.69(12)
C1 O1 C7 117.67(11)
O1 C7 H7A 109.5
O1 C7 H7B 109.5
H7A C7 H7B 109.5
O1 C7 H7C 109.5
H7A C7 H7C 109.5
H7B C7 H7C 109.5
C1 C2 C3 118.80(12)
C1 C2 H2 120.6
C3 C2 H2 120.6
O2 C3 C2 122.87(12)
O2 C3 C4 115.63(12)
C2 C3 C4 121.50(12)
C3 O2 C8 117.76(10)
O2 C8 H8A 109.5
O2 C8 H8B 109.5
H8A C8 H8B 109.5
O2 C8 H8C 109.5
H8A C8 H8C 109.5
H8B C8 H8C 109.5
C5 C4 C3 117.64(12)
C5 C4 C9 120.60(11)
C3 C4 C9 121.75(11)
C4 C9 C10 111.83(13)
C4 C9 C14 113.08(13)
C10 C9 C14 109.87(13)
C4 C9 H9 107.2
C10 C9 H9 107.2
C14 C9 H9 107.2
O3 C10 C11 121.75(15)
O3 C10 C9 123.54(14)
C11 C10 C9 114.71(13)
C10 C11 C12 110.57(14)
C10 C11 H11A 109.5
C12 C11 H11A 109.5
C10 C11 H11B 109.5
C12 C11 H11B 109.5
H11A C11 H11B 108.1
C13 C12 C11 111.01(13)
C13 C12 H12A 109.4
C11 C12 H12A 109.4
C13 C12 H12B 109.4
C11 C12 H12B 109.4
H12A C12 H12B 108.0
C12 C13 C14 110.74(15)
C12 C13 H13A 109.5
C14 C13 H13A 109.5
C12 C13 H13B 109.5
C14 C13 H13B 109.5
H13A C13 H13B 108.1
C13 C14 C9 111.70(13)
C13 C14 H14A 109.3
C9 C14 H14A 109.3
C13 C14 H14B 109.3
C9 C14 H14B 109.3
H14A C14 H14B 107.9
C6 C5 C4 122.05(12)
C6 C5 H5 119.0
C4 C5 H5 119.0
C5 C6 C1 119.31(12)
C5 C6 H6 120.3
C1 C6 H6 120.3

loop_
_geom_bond_atom_site_label_1
_geom_bond_atom_site_label_2
_geom_bond_distance
C1 O1 1.3731(16)
C1 C6 1.3924(19)
C1 C2 1.3986(19)
O1 C7 1.4227(18)
C7 H7A 0.9800
C7 H7B 0.9800
C7 H7C 0.9800
C2 C3 1.3986(18)
C2 H2 0.9500
C3 O2 1.3691(16)
C3 C4 1.4042(19)
O2 C8 1.4320(16)
C8 H8A 0.9800
C8 H8B 0.9800
C8 H8C 0.9800
C4 C5 1.3969(19)
C4 C9 1.5083(17)
C9 C10 1.531(2)
C9 C14 1.543(2)
C9 H9 1.0000
C10 O3 1.210(2)
C10 C11 1.517(2)
C11 C12 1.534(3)
C11 H11A 0.9900
C11 H11B 0.9900
C12 C13 1.515(3)
C12 H12A 0.9900
C12 H12B 0.9900
C13 C14 1.529(2)
C13 H13A 0.9900
C13 H13B 0.9900
C14 H14A 0.9900
C14 H14B 0.9900
C5 C6 1.3834(19)
C5 H5 0.9500
C6 H6 0.9500

loop_
_geom_torsion_atom_site_label_1
_geom_torsion_atom_site_label_2
_geom_torsion_atom_site_label_3
_geom_torsion_atom_site_label_4
_geom_torsion
C6 C1 O1 C7 -179.42(19)
C2 C1 O1 C7 1.0(3)
O1 C1 C2 C3 178.61(16)
C6 C1 C2 C3 -1.0(3)
C1 C2 C3 O2 -179.25(16)
C1 C2 C3 C4 0.8(2)
C2 C3 O2 C8 0.4(2)
C4 C3 O2 C8 -179.64(13)
O2 C3 C4 C5 179.84(15)
C2 C3 C4 C5 -0.2(2)
O2 C3 C4 C9 0.9(2)
C2 C3 C4 C9 -179.18(16)
C5 C4 C9 C10 -74.1(2)
C3 C4 C9 C10 104.80(16)
C5 C4 C9 C14 50.5(2)
C3 C4 C9 C14 -130.53(16)
C4 C9 C10 O3 -2.2(2)
C14 C9 C10 O3 -128.65(16)
C4 C9 C10 C11 177.83(12)
C14 C9 C10 C11 51.40(17)
O3 C10 C11 C12 127.33(17)
C9 C10 C11 C12 -52.71(18)
C10 C11 C12 C13 55.15(18)
C11 C12 C13 C14 -58.43(17)
C12 C13 C14 C9 57.80(19)
C4 C9 C14 C13 -178.65(14)
C10 C9 C14 C13 -52.93(19)
C3 C4 C5 C6 -0.2(3)
C9 C4 C5 C6 178.74(15)
C4 C5 C6 C1 0.1(3)
O1 C1 C6 C5 -179.07(16)
C2 C1 C6 C5 0.5(3)
